data_1515058
loop_
_publ_author_name
'Wen, Liang'
'Cheng, Peng'
'Lin, Wenbin'

_publ_section_title
;
 Mixed-motif interpenetration and cross-linking of high-connectivity
 networks led to robust and porous metal--organic frameworks with high gas
 uptake capacities
;
_journal_issue 7
_journal_name_full 'Chemical Science'
_journal_page_first 2288
_journal_paper_doi 10.1039/c2sc20172k
_journal_volume 3
_journal_year 2012
_chemical_formula_sum 'C159 H O24 Zn4'
_chemical_formula_weight 2556.08
_chemical_name_systematic
;
?
;
_space_group_IT_number 4
_symmetry_cell_setting monoclinic
_symmetry_space_group_name_Hall 'P 2yb'
_symmetry_space_group_name_H-M 'P 1 21 1'
_atom_sites_solution_hydrogens none
_atom_sites_solution_primary direct
_atom_sites_solution_secondary difmap
_audit_creation_method SHELXL-97
_cell_angle_alpha 90.00
_cell_angle_beta 118.6190(10)
_cell_angle_gamma 90.00
_cell_formula_units_Z 2
_cell_length_a 20.6536(3)
_cell_length_b 33.4974(5)
_cell_length_c 20.7926(3)
_cell_measurement_temperature 293(2)
_cell_volume 12627.7(3)
_computing_structure_refinement 'SHELXL-97 (Sheldrick, 1997)'
_computing_structure_solution 'SHELXS-97 (Sheldrick, 1990)'
_diffrn_ambient_temperature 293(2)
_diffrn_measured_fraction_theta_full 0.990
_diffrn_measured_fraction_theta_max 0.990
_diffrn_radiation_monochromator graphite
_diffrn_radiation_source 'fine-focus sealed tube'
_diffrn_radiation_type CuK\a
_diffrn_radiation_wavelength 1.54178
_diffrn_reflns_av_R_equivalents 0.0512
_diffrn_reflns_av_sigmaI/netI 0.0775
_diffrn_reflns_limit_h_max 21
_diffrn_reflns_limit_h_min -21
_diffrn_reflns_limit_k_max 35
_diffrn_reflns_limit_k_min -33
_diffrn_reflns_limit_l_max 21
_diffrn_reflns_limit_l_min -22
_diffrn_reflns_number 59241
_diffrn_reflns_theta_full 55.19
_diffrn_reflns_theta_max 55.19
_diffrn_reflns_theta_min 2.42
_exptl_absorpt_coefficient_mu 0.740
_exptl_absorpt_correction_T_max 0.8660
_exptl_absorpt_correction_T_min 0.8660
_exptl_crystal_density_diffrn 0.672
_exptl_crystal_density_method 'not measured'
_exptl_crystal_F_000 2534
_exptl_crystal_size_max 0.20
_exptl_crystal_size_mid 0.20
_exptl_crystal_size_min 0.20
_refine_diff_density_max 1.168
_refine_diff_density_min -2.950
_refine_diff_density_rms 0.089
_refine_ls_abs_structure_details 'Flack H D (1983), Acta Cryst. A39, 876-881'
_refine_ls_abs_structure_Flack 0.04(3)
_refine_ls_extinction_method none
_refine_ls_goodness_of_fit_ref 1.320
_refine_ls_hydrogen_treatment none
_refine_ls_matrix_type full
_refine_ls_number_parameters 747
_refine_ls_number_reflns 27767
_refine_ls_number_restraints 195
_refine_ls_restrained_S_all 1.316
_refine_ls_R_factor_all 0.1038
_refine_ls_R_factor_gt 0.0868
_refine_ls_shift/su_max 0.001
_refine_ls_shift/su_mean 0.000
_refine_ls_structure_factor_coef Fsqd
_refine_ls_weighting_details 'calc w=1/[\s^2^(Fo^2^)+(0.1000P)^2^+0.3465P] where P=(Fo^2^+2Fc^2^)/3'
_refine_ls_weighting_scheme calc
_refine_ls_wR_factor_gt 0.2131
_refine_ls_wR_factor_ref 0.2226
_reflns_number_gt 20758
_reflns_number_total 27767
_reflns_threshold_expression >2sigma(I)
_cod_data_source_file c2sc20172k.txt
_cod_data_source_block Zn_p21
_cod_original_sg_symbol_H-M P21
_cod_database_code 1515058

loop_
_symmetry_equiv_pos_as_xyz
'x, y, z'
'-x, y+1/2, -z'

loop_
_atom_site_label
_atom_site_type_symbol
_atom_site_fract_x
_atom_site_fract_y
_atom_site_fract_z
_atom_site_U_iso_or_equiv
_atom_site_adp_type
_atom_site_occupancy
_atom_site_symmetry_multiplicity
_atom_site_calc_flag
_atom_site_refinement_flags
Zn1 Zn 0.34864(5) 0.99806(3) 1.19185(5) 0.0410(2) Uani 1 1 d U
Zn2 Zn 0.15203(5) 1.06097(3) 0.80375(5) 0.0407(2) Uani 1 1 d U
Zn3 Zn 0.69720(5) -0.14971(3) 0.33633(5) 0.0486(2) Uani 1 1 d U
Zn4 Zn 0.25273(7) 1.02997(4) 0.99479(7) 0.063 Uiso 1 1 d U
O1 O 0.3491(3) 1.05453(14) 1.1984(2) 0.0415(11) Uiso 1 1 d U
O2 O 0.2489(2) 1.05690(14) 1.0855(2) 0.0370(10) Uiso 1 1 d U
O3 O 0.2454(3) 1.08920(14) 0.8417(3) 0.0437(12) Uiso 1 1 d U
O4 O 0.2606(2) 1.08354(13) 0.9561(2) 0.0333(10) Uiso 1 1 d U
O5 O 0.1406(3) 1.03394(15) 0.9365(2) 0.0415(11) Uiso 1 1 d U
O6 O 0.0921(3) 1.07962(15) 0.8453(3) 0.0472(12) Uiso 1 1 d U
O7 O 0.4128(3) 0.98212(15) 1.1513(3) 0.0483(12) Uiso 1 1 d U
O8 O 0.3639(3) 1.02491(15) 1.0603(2) 0.0430(11) Uiso 1 1 d U
O9 O 0.2577(3) 1.00243(14) 0.9121(2) 0.0383(11) Uiso 1 1 d U
O10 O 0.1624(3) 1.00391(17) 0.7992(3) 0.0574(14) Uiso 1 1 d U
O11 O 0.2571(3) 0.96799(14) 1.1505(2) 0.0438(11) Uiso 1 1 d U
O12 O 0.2426(3) 0.97435(14) 1.0357(2) 0.0391(11) Uiso 1 1 d U
O13 O 0.1047(3) 1.08094(18) 0.7054(3) 0.0669(15) Uiso 1 1 d U
O14 O 0.4084(3) 0.97756(16) 1.2912(3) 0.0559(14) Uiso 1 1 d U
O15 O 0.6999(3) -0.09254(15) 0.3384(3) 0.0516(12) Uiso 1 1 d U
O16 O 0.5829(5) -0.0884(3) 0.3232(5) 0.123(3) Uiso 1 1 d U
O17 O 0.8035(3) -0.16236(18) 0.3763(3) 0.0712(16) Uiso 1 1 d U
O18 O 0.7120(4) -0.1490(2) 0.4679(4) 0.094 Uiso 1 1 d U
O19 O 0.5472(4) -0.1415(2) 0.2087(3) 0.083 Uiso 1 1 d U
O20 O 0.6528(3) -0.16912(17) 0.2333(3) 0.0645(14) Uiso 1 1 d U
O21 O 0.6391(4) -0.1717(2) 0.3768(4) 0.099(2) Uiso 1 1 d U
O22 O 0.3269(4) 1.00147(19) 1.3185(3) 0.0773(16) Uiso 1 1 d U
O24 O 0.7734(5) -0.2195(3) 0.3841(4) 0.104 Uiso 1 1 d U
O25 O 0.0135(4) 1.0354(3) 0.6681(4) 0.104 Uiso 1 1 d U
C1 C 0.2096(4) 0.9865(2) 0.8559(4) 0.0371(16) Uiso 1 1 d U
C2 C 0.2088(4) 0.9409(2) 0.8556(4) 0.0395(16) Uiso 1 1 d U
C3 C 0.1495(5) 0.9200(3) 0.7996(4) 0.057(2) Uiso 1 1 d U
C4 C 0.1455(4) 0.8809(3) 0.8010(4) 0.053(2) Uiso 1 1 d U
C5 C 0.2015(4) 0.8578(2) 0.8555(4) 0.0466(18) Uiso 1 1 d U
C6 C 0.2570(4) 0.8774(2) 0.9102(4) 0.0439(17) Uiso 1 1 d U
C7 C 0.2617(4) 0.9199(2) 0.9099(4) 0.0463(18) Uiso 1 1 d U
C8 C 0.2849(4) 1.0917(2) 0.9110(4) 0.0472(18) Uiso 1 1 d U
C9 C 0.3604(4) 1.1075(2) 0.9417(4) 0.0409(17) Uiso 1 1 d U
C10 C 0.3875(5) 1.1133(3) 0.8938(5) 0.061(2) Uiso 1 1 d U
C11 C 0.4681(5) 1.1252(3) 0.9281(5) 0.070(2) Uiso 1 1 d U
C12 C 0.5053(4) 1.1353(2) 1.0002(4) 0.0469(18) Uiso 1 1 d U
C13 C 0.4735(4) 1.1307(2) 1.0433(4) 0.0454(18) Uiso 1 1 d U
C14 C 0.4014(5) 1.1165(2) 1.0145(4) 0.054(2) Uiso 1 1 d U
C15 C 0.2994(4) 1.0754(2) 1.1408(4) 0.0443(18) Uiso 1 1 d U
C16 C 0.3052(4) 1.1172(2) 1.1417(4) 0.0390(16) Uiso 1 1 d U
C17 C 0.2446(5) 1.1414(3) 1.0872(4) 0.055(2) Uiso 1 1 d U
C18 C 0.2463(5) 1.1815(3) 1.0865(4) 0.053(2) Uiso 1 1 d U
C19 C 0.3109(4) 1.2020(2) 1.1432(4) 0.0407(17) Uiso 1 1 d U
C20 C 0.3679(5) 1.1797(2) 1.1928(4) 0.0517(19) Uiso 1 1 d U
C21 C 0.3630(4) 1.1365(2) 1.1935(4) 0.0490(19) Uiso 1 1 d U
C22 C 0.2199(4) 0.9646(2) 1.0806(4) 0.0343(15) Uiso 1 1 d U
C23 C 0.1445(4) 0.9486(2) 1.0504(4) 0.0395(16) Uiso 1 1 d U
C24 C 0.1084(5) 0.9426(2) 1.0946(4) 0.054(2) Uiso 1 1 d U
C25 C 0.0395(5) 0.9282(3) 1.0679(4) 0.058(2) Uiso 1 1 d U
C26 C -0.0032(4) 0.9216(2) 0.9904(4) 0.0447(18) Uiso 1 1 d U
C27 C 0.0317(5) 0.9249(2) 0.9467(4) 0.0526(19) Uiso 1 1 d U
C28 C 0.1051(4) 0.9384(2) 0.9749(4) 0.0512(19) Uiso 1 1 d U
C29 C -0.0797(4) 0.9096(2) 0.9569(4) 0.0453(18) Uiso 1 1 d U
C30 C -0.1249(5) 0.9258(3) 0.9843(4) 0.056(2) Uiso 1 1 d U
C31 C -0.2014(4) 0.9148(2) 0.9502(4) 0.0491(19) Uiso 1 1 d U
C32 C -0.2311(4) 0.88941(19) 0.8897(3) 0.0316(15) Uiso 1 1 d U
C33 C -0.1863(5) 0.8712(2) 0.8664(4) 0.053(2) Uiso 1 1 d U
C34 C -0.1120(5) 0.8814(3) 0.9013(4) 0.054(2) Uiso 1 1 d U
C35 C 0.1954(4) 0.8139(2) 0.8545(4) 0.0368(16) Uiso 1 1 d U
C36 C 0.1647(5) 0.7901(3) 0.7897(4) 0.055(2) Uiso 1 1 d U
C37 C 0.1557(5) 0.7522(3) 0.7886(5) 0.060(2) Uiso 1 1 d U
C38 C 0.1851(4) 0.7290(2) 0.8543(3) 0.0304(15) Uiso 1 1 d U
C39 C 0.2209(5) 0.7506(3) 0.9207(4) 0.055(2) Uiso 1 1 d U
C40 C 0.2231(4) 0.7923(2) 0.9211(4) 0.0464(18) Uiso 1 1 d U
C41 C 0.1466(4) 0.6666(2) 0.7783(4) 0.0384(16) Uiso 1 1 d U
C42 C 0.0766(5) 0.6690(3) 0.7381(5) 0.063(2) Uiso 1 1 d U
C43 C 0.0371(6) 0.6542(3) 0.6625(5) 0.074(3) Uiso 1 1 d U
C44 C 0.0789(5) 0.6354(3) 0.6349(5) 0.065(2) Uiso 1 1 d U
C45 C 0.1527(5) 0.6304(3) 0.6787(5) 0.062(2) Uiso 1 1 d U
C46 C 0.1887(4) 0.6451(2) 0.7505(4) 0.0495(19) Uiso 1 1 d U
C47 C 0.2655(4) 0.6693(2) 0.9006(4) 0.0414(17) Uiso 1 1 d U
C48 C 0.3154(5) 0.6870(2) 0.8767(4) 0.0508(19) Uiso 1 1 d U
C49 C 0.2930(5) 0.6459(2) 0.9571(4) 0.052(2) Uiso 1 1 d U
C50 C -0.3131(4) 0.8772(2) 0.8506(4) 0.0364(16) Uiso 1 1 d U
C51 C -0.3524(4) 0.8942(2) 0.8908(4) 0.0444(18) Uiso 1 1 d U
C52 C -0.3674(5) 0.9361(2) 0.8878(4) 0.053(2) Uiso 1 1 d U
C53 C -0.4029(4) 0.9522(2) 0.9241(4) 0.0482(19) Uiso 1 1 d U
C54 C -0.4248(4) 0.9307(2) 0.9635(4) 0.0472(18) Uiso 1 1 d U
C55 C -0.4128(5) 0.8878(3) 0.9702(5) 0.065(2) Uiso 1 1 d U
C56 C -0.3747(4) 0.8719(2) 0.9362(4) 0.0422(17) Uiso 1 1 d U
C57 C -0.3540(4) 0.8954(2) 0.7730(4) 0.0454(18) Uiso 1 1 d U
C58 C -0.3224(5) 0.9121(3) 0.7390(4) 0.054(2) Uiso 1 1 d U
C59 C -0.3625(5) 0.9266(3) 0.6670(5) 0.063(2) Uiso 1 1 d U
C60 C -0.4395(5) 0.9238(2) 0.6281(4) 0.0531(19) Uiso 1 1 d U
C61 C -0.4744(4) 0.9057(2) 0.6640(4) 0.0489(19) Uiso 1 1 d U
C62 C -0.4334(4) 0.8894(2) 0.7336(4) 0.0427(17) Uiso 1 1 d U
C63 C -0.4841(4) 0.9407(2) 0.5561(4) 0.0461(17) Uiso 1 1 d U
C64 C -0.4527(5) 0.9403(3) 0.5054(5) 0.062(2) Uiso 1 1 d U
C65 C -0.4987(4) 0.9558(2) 0.4332(4) 0.0508(18) Uiso 1 1 d U
C66 C -0.5676(4) 0.9692(2) 0.4151(4) 0.0500(18) Uiso 1 1 d U
C67 C -0.5955(5) 0.9703(2) 0.4616(4) 0.059(2) Uiso 1 1 d U
C68 C -0.5517(5) 0.9551(2) 0.5331(4) 0.0559(19) Uiso 1 1 d U
C69 C -0.3130(4) 0.7465(2) 0.8564(4) 0.0413(17) Uiso 1 1 d U
C70 C -0.2706(4) 0.7724(2) 0.9194(4) 0.0509(19) Uiso 1 1 d U
C71 C -0.3543(4) 0.7669(2) 0.7906(4) 0.0407(16) Uiso 1 1 d U
C72 C 0.4180(4) 0.6498(2) 0.9702(4) 0.0431(17) Uiso 1 1 d U
C73 C 0.3913(5) 0.6771(2) 0.9114(4) 0.053(2) Uiso 1 1 d U
C74 C 0.3673(5) 0.6336(3) 0.9929(4) 0.057(2) Uiso 1 1 d U
C75 C 0.1832(4) 0.6830(2) 0.8556(4) 0.0379(16) Uiso 1 1 d U
C76 C 0.1420(4) 0.6658(2) 0.8948(4) 0.0342(15) Uiso 1 1 d U
C77 C 0.1296(4) 0.6258(2) 0.8916(4) 0.0438(18) Uiso 1 1 d U
C78 C 0.0927(5) 0.6078(2) 0.9252(4) 0.053(2) Uiso 1 1 d U
C79 C 0.0625(4) 0.6317(2) 0.9592(4) 0.0421(17) Uiso 1 1 d U
C80 C 0.0717(5) 0.6713(3) 0.9589(4) 0.058(2) Uiso 1 1 d U
C81 C 0.1081(4) 0.6904(2) 0.9241(4) 0.0414(17) Uiso 1 1 d U
C82 C 0.0242(4) 0.6142(2) 0.9979(4) 0.0487(19) Uiso 1 1 d U
C83 C 0.0238(5) 0.6320(3) 1.0570(5) 0.060(2) Uiso 1 1 d U
C85 C 0.6416(7) -0.0743(4) 0.3193(6) 0.097(3) Uiso 1 1 d U
C86 C 0.6420(6) -0.0289(3) 0.3263(5) 0.078(3) Uiso 1 1 d U
C87 C 0.5775(5) -0.0083(3) 0.2951(5) 0.066(2) Uiso 1 1 d U
C88 C 0.5773(5) 0.0332(3) 0.2897(5) 0.068(2) Uiso 1 1 d U
C89 C 0.6407(5) 0.0541(3) 0.3225(5) 0.071(2) Uiso 1 1 d U
C90 C 0.7115(7) 0.0326(4) 0.3686(7) 0.105(3) Uiso 1 1 d U
C91 C 0.7071(7) -0.0096(4) 0.3590(6) 0.093(3) Uiso 1 1 d U
C92 C 0.6401(4) 0.0983(2) 0.3247(4) 0.0499(18) Uiso 1 1 d U
C93 C 0.5892(5) 0.1196(3) 0.2643(4) 0.061(2) Uiso 1 1 d U
C94 C 0.5902(5) 0.1618(3) 0.2634(5) 0.070(2) Uiso 1 1 d U
C95 C 0.6392(4) 0.1820(2) 0.3216(4) 0.0479(17) Uiso 1 1 d U
C96 C 0.6843(5) 0.1608(3) 0.3857(5) 0.069(2) Uiso 1 1 d U
C97 C 0.6866(5) 0.1212(3) 0.3894(5) 0.067(2) Uiso 1 1 d U
C98 C 0.6416(4) 0.2294(2) 0.3290(4) 0.0523(18) Uiso 1 1 d U
C99 C 0.5893(4) 0.2434(2) 0.3605(4) 0.0449(17) Uiso 1 1 d U
C100 C 0.5615(4) 0.2160(2) 0.3935(4) 0.0526(18) Uiso 1 1 d U
C101 C 0.5160(6) 0.2316(3) 0.4233(5) 0.075(2) Uiso 1 1 d U
C102 C 0.5049(5) 0.2725(3) 0.4238(4) 0.060(2) Uiso 1 1 d U
C103 C 0.5310(4) 0.2983(2) 0.3885(4) 0.0508(18) Uiso 1 1 d U
C104 C 0.5741(4) 0.2831(2) 0.3598(4) 0.0525(19) Uiso 1 1 d U
C105 C 0.7184(5) 0.2423(2) 0.3728(4) 0.0547(19) Uiso 1 1 d U
C106 C 0.7752(5) 0.2232(2) 0.3614(4) 0.056(2) Uiso 1 1 d U
C107 C 0.8462(5) 0.2345(2) 0.3998(4) 0.0552(19) Uiso 1 1 d U
C108 C 0.8699(5) 0.2629(3) 0.4542(5) 0.067(2) Uiso 1 1 d U
C109 C 0.8212(5) 0.2812(3) 0.4712(5) 0.069(2) Uiso 1 1 d U
C110 C 0.7451(5) 0.2686(2) 0.4293(4) 0.0555(19) Uiso 1 1 d U
C111 C 0.4604(5) 0.2881(3) 0.4554(4) 0.060(2) Uiso 1 1 d U
C112 C 0.4102(5) 0.3174(3) 0.4239(5) 0.071(2) Uiso 1 1 d U
C113 C 0.3664(6) 0.3329(3) 0.4563(5) 0.080(3) Uiso 1 1 d U
C114 C 0.3781(6) 0.3167(3) 0.5217(6) 0.083(3) Uiso 1 1 d U
C115 C 0.4274(5) 0.2871(3) 0.5552(5) 0.073(2) Uiso 1 1 d U
C116 C 0.4732(7) 0.2699(4) 0.5243(7) 0.099(3) Uiso 1 1 d U
C117 C 0.6599(6) -0.1645(3) 0.4363(6) 0.072(2) Uiso 1 1 d U
C119 C 0.5481(5) -0.1791(2) 0.1062(4) 0.0552(19) Uiso 1 1 d U
C120 C 0.6056(4) 0.2457(2) 0.2505(4) 0.0385(15) Uiso 1 1 d U
C121 C 0.6510(5) 0.2656(3) 0.2190(5) 0.063(2) Uiso 1 1 d U
C122 C 0.6159(5) 0.2788(3) 0.1492(5) 0.065(2) Uiso 1 1 d U
C123 C 0.5417(5) 0.2769(2) 0.1078(4) 0.059(2) Uiso 1 1 d U
C124 C 0.4963(5) 0.2633(3) 0.1374(4) 0.061(2) Uiso 1 1 d U
C125 C 0.5283(5) 0.2487(3) 0.2029(4) 0.058(2) Uiso 1 1 d U
C126 C 0.9484(6) 0.2769(3) 0.4936(6) 0.082(3) Uiso 1 1 d U
C127 C 1.0068(7) 0.2441(4) 0.5135(6) 0.093(3) Uiso 1 1 d U
C128 C 1.0791(7) 0.2544(4) 0.5486(6) 0.099(3) Uiso 1 1 d U
C129 C 1.1019(7) 0.2917(4) 0.5686(6) 0.091(3) Uiso 1 1 d U
C130 C 1.0521(7) 0.3195(4) 0.5617(6) 0.096(3) Uiso 1 1 d U
C131 C 0.9712(7) 0.3127(4) 0.5229(6) 0.098(3) Uiso 1 1 d U
C133 C 0.5922(8) -0.1625(4) 0.1975(7) 0.100(3) Uiso 1 1 d U
C134 C 0.5955(6) -0.2029(3) 0.0936(5) 0.077(3) Uiso 1 1 d U
C135 C 0.5614(6) -0.2201(3) 0.0205(5) 0.076(3) Uiso 1 1 d U
C136 C 0.4930(6) -0.2077(3) -0.0289(5) 0.076(2) Uiso 1 1 d U
C137 C 0.4544(6) -0.1796(3) -0.0096(6) 0.083(3) Uiso 1 1 d U
C138 C 0.4889(7) -0.1667(3) 0.0646(6) 0.092(3) Uiso 1 1 d U
C139 C -0.4668(4) 0.9489(2) 0.9994(4) 0.0467(18) Uiso 1 1 d U
C140 C -0.4586(4) 0.9352(2) 1.0663(4) 0.052(2) Uiso 1 1 d U
C141 C -0.3158(4) 0.8317(2) 0.8515(4) 0.0409(17) Uiso 1 1 d U
C142 C -0.3545(4) 0.8093(2) 0.7891(4) 0.0411(17) Uiso 1 1 d U
C143 C -0.2742(4) 0.8089(2) 0.9182(4) 0.0396(17) Uiso 1 1 d U
C144 C 0.4080(4) 0.9975(2) 1.0950(4) 0.0354(15) Uiso 1 1 d U
C145 C -0.4960(4) 0.9496(2) 1.0973(4) 0.0405(16) Uiso 1 1 d U
C146 C -0.5458(4) 0.9822(2) 1.0635(4) 0.0427(17) Uiso 1 1 d U
C147 C -0.5551(5) 0.9972(3) 0.9970(5) 0.062(2) Uiso 1 1 d U
C148 C -0.5141(5) 0.9797(2) 0.9674(4) 0.053(2) Uiso 1 1 d U
C149 C 0.1000(4) 1.0613(2) 0.9044(4) 0.0472(18) Uiso 1 1 d U
C150 C -0.0174(5) 0.6165(3) 1.0890(5) 0.066(2) Uiso 1 1 d U
C151 C -0.0576(4) 0.5814(2) 1.0626(3) 0.0341(15) Uiso 1 1 d U
C152 C -0.0582(4) 0.5619(3) 1.0001(4) 0.0529(19) Uiso 1 1 d U
C153 C -0.0161(5) 0.5778(3) 0.9706(4) 0.056(2) Uiso 1 1 d U
C84 C 0.0463(4) 0.6155(2) 0.5634(3) 0.085(3) Uiso 1 1 d GU
C159 C 0.0793(4) 0.5819(3) 0.5523(4) 0.124(4) Uiso 1 1 d GU
C160 C 0.0510(5) 0.5654(2) 0.4827(5) 0.147(5) Uiso 1 1 d GU
C166 C -0.0104(5) 0.5824(3) 0.4242(4) 0.096(3) Uiso 1 1 d GU
C162 C -0.0433(4) 0.6159(3) 0.4353(4) 0.107(4) Uiso 1 1 d GU
C161 C -0.0150(5) 0.6325(2) 0.5049(4) 0.107(4) Uiso 1 1 d GU
C163 C 0.3832(5) 0.9829(2) 1.3304(4) 0.057(2) Uiso 1 1 d U
C165 C 0.8209(6) -0.1966(3) 0.3948(5) 0.077(3) Uiso 1 1 d U
C167 C 0.0486(8) 1.0670(4) 0.6565(7) 0.110(4) Uiso 1 1 d U

loop_
_atom_site_aniso_label
_atom_site_aniso_U_11
_atom_site_aniso_U_22
_atom_site_aniso_U_33
_atom_site_aniso_U_23
_atom_site_aniso_U_13
_atom_site_aniso_U_12
Zn1 0.0392(6) 0.0466(6) 0.0363(5) 0.0045(4) 0.0173(5) 0.0027(5)
Zn2 0.0405(6) 0.0443(6) 0.0361(5) 0.0028(4) 0.0174(5) 0.0023(5)
Zn3 0.0481(6) 0.0505(6) 0.0478(5) -0.0010(5) 0.0234(5) 0.0007(5)

loop_
_atom_type_symbol
_atom_type_description
_atom_type_scat_dispersion_real
_atom_type_scat_dispersion_imag
_atom_type_scat_source
C C 0.0181 0.0091 'International Tables Vol C Tables 4.2.6.8 and 6.1.1.4'
H H 0.0000 0.0000 'International Tables Vol C Tables 4.2.6.8 and 6.1.1.4'
O O 0.0492 0.0322 'International Tables Vol C Tables 4.2.6.8 and 6.1.1.4'
Zn Zn -1.5491 0.6778 'International Tables Vol C Tables 4.2.6.8 and 6.1.1.4'

loop_
_geom_angle_atom_site_label_1
_geom_angle_atom_site_label_2
_geom_angle_atom_site_label_3
_geom_angle
_geom_angle_site_symmetry_1
_geom_angle_site_symmetry_3
O1 Zn1 O11 121.3(2) . .
O1 Zn1 O14 107.2(2) . .
O11 Zn1 O14 105.9(2) . .
O1 Zn1 O7 108.8(2) . .
O11 Zn1 O7 112.6(2) . .
O14 Zn1 O7 98.3(2) . .
O13 Zn2 O6 104.9(2) . .
O13 Zn2 O10 107.8(2) . .
O6 Zn2 O10 117.0(2) . .
O13 Zn2 O3 99.4(2) . .
O6 Zn2 O3 112.7(2) . .
O10 Zn2 O3 112.9(2) . .
O21 Zn3 O15 113.1(3) . .
O21 Zn3 O17 122.3(3) . .
O15 Zn3 O17 100.9(2) . .
O21 Zn3 O20 106.5(3) . .
O15 Zn3 O20 110.1(2) . .
O17 Zn3 O20 103.2(2) . .
O21 Zn3 C117 23.3(3) . .
O15 Zn3 C117 101.0(3) . .
O17 Zn3 C117 108.6(3) . .
O20 Zn3 C117 129.8(3) . .
O9 Zn4 O4 91.19(18) . .
O9 Zn4 O8 91.76(19) . .
O4 Zn4 O8 93.48(19) . .
O9 Zn4 O5 91.76(19) . .
O4 Zn4 O5 89.44(19) . .
O8 Zn4 O5 175.38(19) . .
O9 Zn4 O12 89.75(18) . .
O4 Zn4 O12 178.70(19) . .
O8 Zn4 O12 87.38(19) . .
O5 Zn4 O12 89.63(19) . .
O9 Zn4 O2 177.5(2) . .
O4 Zn4 O2 91.17(17) . .
O8 Zn4 O2 87.18(18) . .
O5 Zn4 O2 89.18(17) . .
O12 Zn4 O2 87.90(17) . .
C15 O1 Zn1 118.8(4) . .
C15 O2 Zn4 129.8(4) . .
C8 O3 Zn2 117.6(4) . .
C8 O4 Zn4 128.1(4) . .
C149 O5 Zn4 132.0(5) . .
C149 O6 Zn2 116.9(5) . .
C144 O7 Zn1 122.0(5) . .
C144 O8 Zn4 136.2(5) . .
C1 O9 Zn4 131.6(4) . .
C1 O10 Zn2 117.9(5) . .
C22 O11 Zn1 118.4(4) . .
C22 O12 Zn4 132.0(4) . .
C167 O13 Zn2 123.8(8) . .
C163 O14 Zn1 114.6(5) . .
C85 O15 Zn3 118.4(7) . .
C165 O17 Zn3 115.9(6) . .
C133 O20 Zn3 116.1(7) . .
C117 O21 Zn3 114.3(8) . .
O9 C1 O10 126.8(7) . .
O9 C1 C2 116.0(6) . .
O10 C1 C2 117.2(6) . .
C7 C2 C3 118.2(7) . .
C7 C2 C1 121.4(7) . .
C3 C2 C1 120.3(7) . .
C4 C3 C2 121.2(8) . .
C3 C4 C5 122.1(8) . .
C6 C5 C4 117.2(7) . .
C6 C5 C35 122.2(7) . .
C4 C5 C35 120.4(7) . .
C5 C6 C7 121.2(7) . .
C2 C7 C6 120.0(7) . .
O3 C8 O4 123.3(7) . .
O3 C8 C9 119.0(6) . .
O4 C8 C9 117.5(6) . .
C14 C9 C10 121.4(7) . .
C14 C9 C8 121.7(6) . .
C10 C9 C8 116.9(7) . .
C9 C10 C11 115.7(7) . .
C12 C11 C10 119.8(7) . .
C13 C12 C11 120.4(8) . .
C13 C12 C72 121.8(7) . 2_657
C11 C12 C72 117.8(7) . 2_657
C12 C13 C14 120.9(7) . .
C9 C14 C13 121.1(7) . .
O2 C15 O1 119.5(6) . .
O2 C15 C16 121.5(7) . .
O1 C15 C16 119.0(7) . .
C21 C16 C15 122.2(7) . .
C21 C16 C17 117.4(7) . .
C15 C16 C17 120.3(7) . .
C18 C17 C16 122.9(8) . .
C17 C18 C19 118.6(8) . .
C20 C19 C18 118.6(7) . .
C20 C19 C69 122.2(7) . 2_557
C18 C19 C69 119.1(7) . 2_557
C19 C20 C21 121.1(7) . .
C16 C21 C20 121.1(7) . .
O12 C22 O11 125.2(6) . .
O12 C22 C23 117.9(6) . .
O11 C22 C23 116.9(5) . .
C28 C23 C24 118.2(7) . .
C28 C23 C22 119.1(6) . .
C24 C23 C22 122.7(6) . .
C25 C24 C23 123.5(7) . .
C24 C25 C26 118.4(7) . .
C27 C26 C25 118.9(7) . .
C27 C26 C29 119.4(7) . .
C25 C26 C29 121.6(6) . .
C26 C27 C28 122.5(7) . .
C27 C28 C23 117.9(6) . .
C34 C29 C30 116.7(7) . .
C34 C29 C26 124.5(7) . .
C30 C29 C26 118.6(7) . .
C29 C30 C31 119.0(7) . .
C32 C31 C30 120.4(6) . .
C33 C32 C31 120.6(7) . .
C33 C32 C50 116.8(6) . .
C31 C32 C50 122.4(6) . .
C32 C33 C34 117.9(7) . .
C29 C34 C33 124.8(7) . .
C40 C35 C36 115.2(7) . .
C40 C35 C5 120.3(6) . .
C36 C35 C5 124.5(6) . .
C37 C36 C35 124.4(8) . .
C36 C37 C38 121.9(8) . .
C39 C38 C37 116.1(7) . .
C39 C38 C75 120.1(6) . .
C37 C38 C75 123.7(6) . .
C40 C39 C38 121.2(7) . .
C39 C40 C35 120.5(7) . .
C42 C41 C46 118.6(7) . .
C42 C41 C75 120.2(7) . .
C46 C41 C75 121.0(7) . .
C41 C42 C43 123.6(8) . .
C44 C43 C42 117.1(9) . .
C45 C44 C43 119.7(8) . .
C45 C44 C84 116.5(8) . .
C43 C44 C84 123.2(9) . .
C44 C45 C46 121.6(8) . .
C45 C46 C41 119.1(7) . .
C49 C47 C48 118.6(7) . .
C49 C47 C75 126.8(6) . .
C48 C47 C75 114.6(6) . .
C73 C48 C47 121.2(7) . .
C47 C49 C74 123.3(7) . .
C51 C50 C141 109.5(5) . .
C51 C50 C32 110.5(5) . .
C141 C50 C32 107.1(6) . .
C51 C50 C57 105.0(6) . .
C141 C50 C57 113.7(6) . .
C32 C50 C57 111.1(5) . .
C52 C51 C56 114.1(6) . .
C52 C51 C50 120.0(6) . .
C56 C51 C50 125.8(7) . .
C53 C52 C51 121.0(7) . .
C54 C53 C52 123.5(8) . .
C53 C54 C55 120.3(7) . .
C53 C54 C139 122.2(7) . .
C55 C54 C139 117.4(6) . .
C56 C55 C54 116.2(7) . .
C55 C56 C51 124.7(7) . .
C58 C57 C62 118.6(7) . .
C58 C57 C50 125.0(7) . .
C62 C57 C50 116.1(6) . .
C57 C58 C59 122.4(8) . .
C60 C59 C58 121.3(7) . .
C59 C60 C61 117.0(7) . .
C59 C60 C63 123.8(7) . .
C61 C60 C63 119.1(7) . .
C62 C61 C60 120.8(7) . .
C61 C62 C57 119.5(6) . .
C68 C63 C60 123.6(6) . .
C68 C63 C64 119.3(7) . .
C60 C63 C64 117.1(7) . .
C65 C64 C63 116.5(7) . .
C66 C65 C64 119.3(6) . .
C67 C66 C65 124.2(7) . .
C67 C66 C163 120.7(7) . 1_454
C65 C66 C163 115.1(6) . 1_454
C66 C67 C68 117.9(7) . .
C63 C68 C67 122.8(7) . .
C71 C69 C70 114.3(7) . .
C71 C69 C19 119.9(6) . 2_547
C70 C69 C19 125.7(7) . 2_547
C143 C70 C69 124.7(8) . .
C69 C71 C142 120.3(6) . .
C73 C72 C74 118.8(7) . .
C73 C72 C12 118.0(6) . 2_647
C74 C72 C12 122.7(7) . 2_647
C48 C73 C72 118.1(7) . .
C49 C74 C72 119.7(7) . .
C41 C75 C76 107.7(6) . .
C41 C75 C38 110.4(6) . .
C76 C75 C38 113.9(5) . .
C41 C75 C47 112.1(6) . .
C76 C75 C47 106.8(5) . .
C38 C75 C47 105.9(6) . .
C77 C76 C81 118.7(6) . .
C77 C76 C75 118.7(6) . .
C81 C76 C75 122.0(6) . .
C76 C77 C78 122.6(7) . .
C77 C78 C79 119.2(7) . .
C80 C79 C78 117.7(7) . .
C80 C79 C82 120.3(6) . .
C78 C79 C82 121.9(7) . .
C79 C80 C81 124.0(7) . .
C76 C81 C80 117.1(7) . .
C83 C82 C153 118.4(7) . .
C83 C82 C79 123.0(7) . .
C153 C82 C79 118.6(6) . .
C82 C83 C150 121.9(8) . .
O15 C85 O16 125.3(11) . .
O15 C85 C86 120.2(10) . .
O16 C85 C86 108.0(10) . .
C91 C86 C87 120.7(10) . .
C91 C86 C85 119.0(10) . .
C87 C86 C85 120.1(10) . .
C86 C87 C88 120.7(9) . .
C89 C88 C87 120.9(9) . .
C88 C89 C92 121.0(8) . .
C88 C89 C90 119.3(9) . .
C92 C89 C90 118.8(9) . .
C91 C90 C89 114.3(10) . .
C86 C91 C90 121.8(11) . .
C93 C92 C97 116.6(7) . .
C93 C92 C89 120.0(7) . .
C97 C92 C89 123.2(7) . .
C92 C93 C94 121.1(8) . .
C95 C94 C93 120.4(8) . .
C94 C95 C96 118.5(8) . .
C94 C95 C98 124.7(7) . .
C96 C95 C98 116.0(7) . .
C97 C96 C95 123.4(9) . .
C96 C97 C92 119.2(8) . .
C105 C98 C120 112.6(6) . .
C105 C98 C99 113.9(6) . .
C120 C98 C99 104.8(6) . .
C105 C98 C95 109.2(6) . .
C120 C98 C95 106.0(6) . .
C99 C98 C95 110.0(6) . .
C104 C99 C100 119.3(6) . .
C104 C99 C98 119.1(6) . .
C100 C99 C98 121.4(6) . .
C99 C100 C101 117.8(7) . .
C102 C101 C100 120.2(8) . .
C101 C102 C103 119.9(7) . .
C101 C102 C111 120.0(7) . .
C103 C102 C111 119.9(7) . .
C104 C103 C102 119.3(7) . .
C99 C104 C103 123.1(7) . .
C110 C105 C106 113.7(7) . .
C110 C105 C98 126.8(7) . .
C106 C105 C98 119.2(7) . .
C107 C106 C105 121.0(7) . .
C106 C107 C108 122.8(7) . .
C109 C108 C107 120.5(9) . .
C109 C108 C126 117.1(8) . .
C107 C108 C126 122.2(8) . .
C108 C109 C110 116.0(8) . .
C105 C110 C109 125.6(7) . .
C112 C111 C102 123.2(7) . .
C112 C111 C116 121.1(8) . .
C102 C111 C116 115.7(8) . .
C111 C112 C113 122.6(8) . .
C114 C113 C112 117.6(9) . .
C115 C114 C113 122.2(9) . .
C115 C114 C117 117.6(9) . 2_656
C113 C114 C117 119.9(9) . 2_656
C114 C115 C116 122.5(9) . .
C111 C116 C115 114.0(10) . .
O18 C117 O21 120.9(10) . .
O18 C117 C114 118.1(9) . 2_646
O21 C117 C114 120.0(10) . 2_646
O18 C117 Zn3 78.8(6) . .
O21 C117 Zn3 42.4(5) . .
C114 C117 Zn3 162.0(7) 2_646 .
C138 C119 C134 129.9(9) . .
C138 C119 C133 119.8(9) . .
C134 C119 C133 109.9(8) . .
C125 C120 C98 125.1(6) . .
C125 C120 C121 112.7(6) . .
C98 C120 C121 121.8(6) . .
C122 C121 C120 118.7(8) . .
C123 C122 C121 122.0(8) . .
C122 C123 C124 121.4(8) . .
C122 C123 C136 118.2(7) . 2_655
C124 C123 C136 120.3(8) . 2_655
C125 C124 C123 117.9(8) . .
C124 C125 C120 126.6(7) . .
C131 C126 C108 126.1(10) . .
C131 C126 C127 117.6(11) . .
C108 C126 C127 115.2(9) . .
C128 C127 C126 118.9(11) . .
C129 C128 C127 122.7(12) . .
C128 C129 C130 118.7(12) . .
C128 C129 C165 123.6(11) . 2_756
C130 C129 C165 117.3(11) . 2_756
C129 C130 C131 123.9(12) . .
C126 C131 C130 116.7(11) . .
O20 C133 O19 131.4(12) . .
O20 C133 C119 119.2(10) . .
O19 C133 C119 109.1(10) . .
C119 C134 C135 113.2(9) . .
C136 C135 C134 118.5(9) . .
C135 C136 C137 121.1(9) . .
C135 C136 C123 119.4(8) . 2_645
C137 C136 C123 119.4(9) . 2_645
C136 C137 C138 116.9(10) . .
C119 C138 C137 119.4(10) . .
C148 C139 C140 116.9(7) . .
C148 C139 C54 120.7(7) . .
C140 C139 C54 122.3(7) . .
C145 C140 C139 123.4(7) . .
C142 C141 C143 115.1(7) . .
C142 C141 C50 122.8(7) . .
C143 C141 C50 121.9(6) . .
C141 C142 C71 122.1(7) . .
C70 C143 C141 123.1(7) . .
O7 C144 O8 123.8(6) . .
O7 C144 C146 119.9(6) . 1_655
O8 C144 C146 116.3(6) . 1_655
C140 C145 C146 119.5(6) . .
C147 C146 C145 119.1(6) . .
C147 C146 C144 120.1(7) . 1_455
C145 C146 C144 120.5(6) . 1_455
C146 C147 C148 117.5(8) . .
C139 C148 C147 123.5(7) . .
O5 C149 O6 127.9(6) . .
O5 C149 C151 119.3(6) . 2_557
O6 C149 C151 112.5(7) . 2_557
C151 C150 C83 120.5(7) . .
C150 C151 C152 118.7(6) . .
C150 C151 C149 124.4(6) . 2_547
C152 C151 C149 116.9(6) . 2_547
C153 C152 C151 119.1(7) . .
C152 C153 C82 121.3(7) . .
C159 C84 C161 120.0 . .
C159 C84 C44 120.8(7) . .
C161 C84 C44 119.0(7) . .
C160 C159 C84 120.0 . .
C159 C160 C166 120.0 . .
C162 C166 C160 120.0 . .
C162 C166 C167 114.2(8) . 2_546
C160 C166 C167 125.8(8) . 2_546
C166 C162 C161 120.0 . .
C162 C161 C84 120.0 . .
O14 C163 O22 128.8(8) . .
O14 C163 C66 117.0(7) . 1_656
O22 C163 C66 113.7(6) . 1_656
O24 C165 O17 117.7(10) . .
O24 C165 C129 121.7(10) . 2_746
O17 C165 C129 120.6(10) . 2_746
O13 C167 O25 121.7(11) . .
O13 C167 C166 124(3) . 2_556
O25 C167 C166 114(3) . 2_556

loop_
_geom_bond_atom_site_label_1
_geom_bond_atom_site_label_2
_geom_bond_distance
_geom_bond_site_symmetry_2
Zn1 O1 1.896(5) .
Zn1 O11 1.942(5) .
Zn1 O14 1.954(5) .
Zn1 O7 1.956(5) .
Zn2 O13 1.915(6) .
Zn2 O6 1.921(5) .
Zn2 O10 1.930(6) .
Zn2 O3 1.944(5) .
Zn3 O21 1.913(7) .
Zn3 O15 1.916(5) .
Zn3 O17 1.986(6) .
Zn3 O20 1.992(6) .
Zn3 C117 2.587(9) .
Zn4 O9 1.998(4) .
Zn4 O4 2.004(4) .
Zn4 O8 2.040(5) .
Zn4 O5 2.040(5) .
Zn4 O12 2.100(5) .
Zn4 O2 2.126(4) .
O1 C15 1.342(9) .
O2 C15 1.283(8) .
O3 C8 1.274(8) .
O4 C8 1.287(8) .
O5 C149 1.206(9) .
O6 C149 1.312(9) .
O7 C144 1.237(8) .
O8 C144 1.251(8) .
O9 C1 1.234(8) .
O10 C1 1.256(8) .
O11 C22 1.284(8) .
O12 C22 1.271(7) .
O13 C167 1.210(14) .
O14 C163 1.173(8) .
O15 C85 1.235(12) .
O16 C85 1.337(14) .
O17 C165 1.207(11) .
O18 C117 1.088(10) .
O19 C133 1.274(13) .
O20 C133 1.130(13) .
O21 C117 1.124(10) .
O22 C163 1.234(10) .
O24 C165 1.181(11) .
O25 C167 1.369(15) .
C1 C2 1.528(10) .
C2 C7 1.336(10) .
C2 C3 1.407(11) .
C3 C4 1.313(12) .
C4 C5 1.402(11) .
C5 C6 1.337(10) .
C5 C35 1.476(11) .
C6 C7 1.427(11) .
C8 C9 1.472(10) .
C9 C14 1.368(10) .
C9 C10 1.371(10) .
C10 C11 1.516(13) .
C11 C12 1.361(12) .
C12 C13 1.348(10) .
C12 C72 1.480(11) 2_657
C13 C14 1.395(11) .
C15 C16 1.404(10) .
C16 C21 1.331(10) .
C16 C17 1.465(11) .
C17 C18 1.347(12) .
C18 C19 1.461(11) .
C19 C20 1.359(11) .
C19 C69 1.491(10) 2_557
C20 C21 1.450(11) .
C22 C23 1.473(10) .
C23 C28 1.422(10) .
C23 C24 1.446(10) .
C24 C25 1.347(11) .
C25 C26 1.437(11) .
C26 C27 1.408(10) .
C26 C29 1.447(10) .
C27 C28 1.412(11) .
C29 C34 1.390(11) .
C29 C30 1.413(11) .
C30 C31 1.436(11) .
C31 C32 1.393(10) .
C32 C33 1.376(10) .
C32 C50 1.542(9) .
C33 C34 1.390(11) .
C35 C40 1.417(10) .
C35 C36 1.427(11) .
C36 C37 1.284(12) .
C37 C38 1.430(11) .
C38 C39 1.413(11) .
C38 C75 1.543(10) .
C39 C40 1.397(11) .
C41 C42 1.279(11) .
C41 C46 1.444(10) .
C41 C75 1.514(10) .
C42 C43 1.467(13) .
C43 C44 1.397(13) .
C44 C45 1.360(12) .
C44 C84 1.466(11) .
C45 C46 1.401(11) .
C47 C49 1.294(10) .
C47 C48 1.467(11) .
C47 C75 1.566(10) .
C48 C73 1.416(11) .
C49 C74 1.409(11) .
C50 C51 1.528(9) .
C50 C141 1.527(10) .
C50 C57 1.542(10) .
C51 C52 1.433(11) .
C51 C56 1.440(10) .
C52 C53 1.388(11) .
C53 C54 1.322(10) .
C54 C55 1.454(12) .
C54 C139 1.517(10) .
C55 C56 1.392(11) .
C57 C58 1.297(10) .
C57 C62 1.455(11) .
C58 C59 1.407(12) .
C59 C60 1.399(12) .
C60 C61 1.402(11) .
C60 C63 1.445(11) .
C61 C62 1.391(10) .
C63 C68 1.331(11) .
C63 C64 1.479(10) .
C64 C65 1.435(11) .
C65 C66 1.362(11) .
C66 C67 1.343(10) .
C66 C163 1.621(11) 1_454
C67 C68 1.413(11) .
C69 C71 1.395(10) .
C69 C70 1.460(11) .
C69 C19 1.491(10) 2_547
C70 C143 1.226(10) .
C71 C142 1.420(10) .
C72 C73 1.411(11) .
C72 C74 1.445(11) .
C72 C12 1.480(11) 2_647
C75 C76 1.544(9) .
C76 C77 1.358(10) .
C76 C81 1.396(9) .
C77 C78 1.395(11) .
C78 C79 1.398(10) .
C79 C80 1.342(11) .
C79 C82 1.492(10) .
C80 C81 1.420(10) .
C82 C83 1.371(11) .
C82 C153 1.430(12) .
C83 C150 1.405(12) .
C85 C86 1.525(16) .
C86 C91 1.347(14) .
C86 C87 1.359(13) .
C87 C88 1.395(13) .
C88 C89 1.347(13) .
C89 C92 1.482(12) .
C89 C90 1.494(16) .
C90 C91 1.427(17) .
C92 C93 1.386(11) .
C92 C97 1.444(12) .
C93 C94 1.414(13) .
C94 C95 1.332(12) .
C95 C96 1.400(12) .
C95 C98 1.592(11) .
C96 C97 1.328(12) .
C98 C105 1.465(11) .
C98 C120 1.534(10) .
C98 C99 1.579(10) .
C99 C104 1.365(11) .
C99 C100 1.424(10) .
C100 C101 1.448(12) .
C101 C102 1.391(13) .
C102 C103 1.397(11) .
C102 C111 1.458(11) .
C103 C104 1.384(10) .
C105 C110 1.359(11) .
C105 C106 1.452(11) .
C106 C107 1.345(11) .
C107 C108 1.375(12) .
C108 C109 1.361(12) .
C108 C126 1.499(14) .
C109 C110 1.448(12) .
C111 C112 1.347(12) .
C111 C116 1.461(14) .
C112 C113 1.458(13) .
C113 C114 1.373(13) .
C114 C115 1.351(14) .
C114 C117 1.560(14) 2_656
C115 C116 1.493(14) .
C117 C114 1.560(14) 2_646
C119 C138 1.185(13) .
C119 C134 1.381(12) .
C119 C133 1.756(15) .
C120 C125 1.424(11) .
C120 C121 1.528(11) .
C121 C122 1.350(12) .
C122 C123 1.352(12) .
C123 C124 1.420(11) .
C123 C136 1.532(13) 2_655
C124 C125 1.293(11) .
C126 C131 1.325(15) .
C126 C127 1.536(16) .
C127 C128 1.355(16) .
C128 C129 1.330(16) .
C129 C130 1.343(15) .
C129 C165 1.454(15) 2_756
C130 C131 1.484(16) .
C134 C135 1.455(14) .
C135 C136 1.354(13) .
C136 C137 1.410(14) .
C136 C123 1.532(13) 2_645
C137 C138 1.423(15) .
C139 C148 1.357(11) .
C139 C140 1.396(10) .
C140 C145 1.311(10) .
C141 C142 1.375(10) .
C141 C143 1.451(10) .
C144 C146 1.483(9) 1_655
C145 C146 1.434(10) .
C146 C147 1.395(11) .
C146 C144 1.483(9) 1_455
C147 C148 1.392(11) .
C149 C151 1.503(10) 2_557
C150 C151 1.394(11) .
C151 C152 1.449(10) .
C151 C149 1.503(10) 2_547
C152 C153 1.388(11) .
C84 C159 1.3900 .
C84 C161 1.3900 .
C159 C160 1.3900 .
C160 C166 1.3900 .
C166 C162 1.3900 .
C166 C167 1.561(14) 2_546
C162 C161 1.3900 .
C163 C66 1.621(11) 1_656
C165 C129 1.454(15) 2_746
C167 C166 1.56(7) 2_556

loop_
_platon_squeeze_void_nr
_platon_squeeze_void_average_x
_platon_squeeze_void_average_y
_platon_squeeze_void_average_z
_platon_squeeze_void_volume
_platon_squeeze_void_count_electrons
_platon_squeeze_void_content
1 -0.005 -0.013 0.118 7879 3171 ' '
